data_1551598
loop_
_publ_author_name
'MITSUHASHI, Ryoji'
'UEDA, Takaaki'
'HOSOYA, Satoshi'
'MIKURIYA, Masahiro'

_publ_section_title
;
 Synthesis and Crystal Structure of
 (&lt;i&gt;R&lt;/i&gt;)-2-(4-Methylimidazolin-2-yl)phenol
;
_journal_issue 0
_journal_name_full 'X-ray Structure Analysis Online'
_journal_page_first 59
_journal_paper_doi 10.2116/xraystruct.32.59
_journal_volume 32
_journal_year 2016
_chemical_absolute_configuration syn
_chemical_formula_moiety 'C10 H12 N2 O'
_chemical_formula_sum 'C10 H12 N2 O'
_chemical_formula_weight 176.22
_space_group_crystal_system monoclinic
_space_group_IT_number 4
_space_group_name_Hall 'P 2yb'
_space_group_name_H-M_alt 'P 1 21 1'
_symmetry_space_group_name_Hall 'P 2yb'
_symmetry_space_group_name_H-M 'P 1 21 1'
_atom_sites_solution_hydrogens mixed
_audit_creation_method SHELXL-2014/7
_cell_angle_alpha 90
_cell_angle_beta 112.462(5)
_cell_angle_gamma 90
_cell_formula_units_Z 2
_cell_length_a 6.345(2)
_cell_length_b 9.631(4)
_cell_length_c 7.805(3)
_cell_measurement_reflns_used 879
_cell_measurement_temperature 90(2)
_cell_measurement_theta_max 27.66
_cell_measurement_theta_min 2.82
_cell_volume 440.8(3)
_computing_cell_refinement 'Bruker SAINT'
_computing_data_collection 'Bruker APEX'
_computing_data_reduction 'Bruker SAINT'
_computing_molecular_graphics 'Yadokari-XG 2009 (Wakita,Nemoto et al., 2009)'
_computing_publication_material 'SHELXL-2014/7 (Sheldrick, 2014)'
_computing_structure_refinement 'SHELXL-2014/7 (Sheldrick, 2014)'
_computing_structure_solution 'SHELXT 2014/5 (Sheldrick, 2014)'
_diffrn_ambient_temperature 90(2)
_diffrn_measured_fraction_theta_full 0.994
_diffrn_measured_fraction_theta_max 0.992
_diffrn_measurement_device_type 'CCD area detector'
_diffrn_measurement_method '\f and \w scans'
_diffrn_radiation_type MoK\a
_diffrn_radiation_wavelength 0.71073
_diffrn_reflns_av_R_equivalents 0.0240
_diffrn_reflns_av_unetI/netI 0.0370
_diffrn_reflns_Laue_measured_fraction_full 0.994
_diffrn_reflns_Laue_measured_fraction_max 0.992
_diffrn_reflns_limit_h_max 8
_diffrn_reflns_limit_h_min -8
_diffrn_reflns_limit_k_max 12
_diffrn_reflns_limit_k_min -8
_diffrn_reflns_limit_l_max 10
_diffrn_reflns_limit_l_min -9
_diffrn_reflns_number 2713
_diffrn_reflns_point_group_measured_fraction_full 0.728
_diffrn_reflns_point_group_measured_fraction_max 0.709
_diffrn_reflns_theta_full 25.242
_diffrn_reflns_theta_max 27.498
_diffrn_reflns_theta_min 2.824
_diffrn_source 'fine-focus sealed tube'
_exptl_absorpt_coefficient_mu 0.088
_exptl_absorpt_correction_T_max 0.974
_exptl_absorpt_correction_T_min 0.957
_exptl_absorpt_correction_type multi-scan
_exptl_absorpt_process_details SADABS
_exptl_crystal_colour colorless
_exptl_crystal_density_diffrn 1.328
_exptl_crystal_description platelet
_exptl_crystal_F_000 188
_exptl_crystal_size_max 0.500
_exptl_crystal_size_mid 0.300
_exptl_crystal_size_min 0.300
_refine_diff_density_max 0.252
_refine_diff_density_min -0.157
_refine_diff_density_rms 0.041
_refine_ls_abs_structure_details
;
 Flack x determined using 295 quotients [(I+)-(I-)]/[(I+)+(I-)]
 (Parsons, Flack and Wagner, Acta Cryst. B69 (2013) 249-259).
;
_refine_ls_abs_structure_Flack -1.2(10)
_refine_ls_extinction_method none
_refine_ls_goodness_of_fit_ref 1.020
_refine_ls_hydrogen_treatment mixed
_refine_ls_matrix_type full
_refine_ls_number_parameters 127
_refine_ls_number_reflns 1436
_refine_ls_number_restraints 1
_refine_ls_restrained_S_all 1.019
_refine_ls_R_factor_all 0.0438
_refine_ls_R_factor_gt 0.0346
_refine_ls_shift/su_max 0.000
_refine_ls_shift/su_mean 0.000
_refine_ls_structure_factor_coef Fsqd
_refine_ls_weighting_details 'w=1/[\s^2^(Fo^2^)+(0.0439P)^2^+0.0243P] where P=(Fo^2^+2Fc^2^)/3'
_refine_ls_weighting_scheme calc
_refine_ls_wR_factor_gt 0.0746
_refine_ls_wR_factor_ref 0.0787
_reflns_Friedel_coverage 0.348
_reflns_Friedel_fraction_full 0.425
_reflns_Friedel_fraction_max 0.391
_reflns_number_gt 1266
_reflns_number_total 1436
_reflns_threshold_expression 'I > 2\s(I)'
_cod_data_source_file 32_59_1.txt
_cod_data_source_block himp1m_0m
_cod_database_code 1551598
_shelx_shelxl_version_number 2014/7
_shelx_space_group_comment
;
The symmetry employed for this shelxl refinement is uniquely defined
by the following loop, which should always be used as a source of
symmetry information in preference to the above space-group names.
They are only intended as comments.
;
_shelx_estimated_absorpt_t_min 0.957
_shelx_estimated_absorpt_t_max 0.974

loop_
_space_group_symop_operation_xyz
'x, y, z'
'-x, y+1/2, -z'

loop_
_atom_site_label
_atom_site_type_symbol
_atom_site_fract_x
_atom_site_fract_y
_atom_site_fract_z
_atom_site_U_iso_or_equiv
_atom_site_adp_type
_atom_site_occupancy
_atom_site_site_symmetry_order
_atom_site_calc_flag
_atom_site_refinement_flags_posn
_atom_site_refinement_flags_adp
O1 O 0.0296(2) 0.47547(15) 0.1820(2) 0.0221(4) Uani 1 1 d . .
C1 C 0.1956(4) 0.3869(2) 0.2363(3) 0.0166(5) Uani 1 1 d . .
C2 C 0.1591(4) 0.2449(2) 0.2702(3) 0.0187(5) Uani 1 1 d . .
H2 H 0.0084 0.2143 0.2472 0.022 Uiso 1 1 calc R U
C3 C 0.3347(4) 0.1515(2) 0.3349(3) 0.0196(5) Uani 1 1 d . .
H3 H 0.3027 0.0581 0.3561 0.024 Uiso 1 1 calc R U
C4 C 0.5607(4) 0.1904(2) 0.3706(3) 0.0194(5) Uani 1 1 d . .
H4 H 0.6819 0.1256 0.4195 0.023 Uiso 1 1 calc R U
C5 C 0.6021(4) 0.3246(2) 0.3330(3) 0.0169(5) Uani 1 1 d . .
H5 H 0.7540 0.3518 0.3545 0.020 Uiso 1 1 calc R U
C6 C 0.4265(4) 0.4225(2) 0.2637(3) 0.0150(4) Uani 1 1 d . .
C7 C 0.4753(3) 0.5616(2) 0.2184(3) 0.0154(5) Uani 1 1 d . .
N1 N 0.6801(3) 0.6098(2) 0.2364(3) 0.0162(4) Uani 1 1 d . .
C8 C 0.6538(3) 0.7491(2) 0.1496(3) 0.0167(5) Uani 1 1 d . .
H8 H 0.6458 0.7396 0.0197 0.020 Uiso 1 1 calc R U
C9 C 0.4183(4) 0.7927(2) 0.1463(3) 0.0200(5) Uani 1 1 d . .
H9 H 0.4329 0.8508 0.2549 0.024 Uiso 1 1 calc R U
H9A H 0.3287 0.8436 0.0312 0.024 Uiso 1 1 calc R U
N2 N 0.3165(3) 0.65787(19) 0.1537(3) 0.0180(4) Uani 1 1 d . .
H2N H 0.183(5) 0.635(3) 0.150(4) 0.031(7) Uiso 1 1 d . .
C10 C 0.8447(4) 0.8478(2) 0.2561(3) 0.0214(5) Uani 1 1 d . .
H10 H 0.8444 0.8631 0.3801 0.032 Uiso 1 1 calc R U
H10A H 0.8220 0.9366 0.1900 0.032 Uiso 1 1 calc R U
H10B H 0.9912 0.8077 0.2669 0.032 Uiso 1 1 calc R U
H1N H 0.784(4) 0.557(3) 0.234(3) 0.018(6) Uiso 1 1 d . .

loop_
_atom_site_aniso_label
_atom_site_aniso_U_11
_atom_site_aniso_U_22
_atom_site_aniso_U_33
_atom_site_aniso_U_23
_atom_site_aniso_U_13
_atom_site_aniso_U_12
O1 0.0167(7) 0.0179(9) 0.0338(9) 0.0016(7) 0.0119(7) 0.0026(7)
C1 0.0186(10) 0.0172(12) 0.0166(11) -0.0015(9) 0.0097(9) 0.0012(9)
C2 0.0197(10) 0.0195(12) 0.0197(11) -0.0015(9) 0.0109(9) -0.0032(10)
C3 0.0302(12) 0.0138(12) 0.0186(12) -0.0007(9) 0.0135(10) 0.0001(10)
C4 0.0226(11) 0.0176(12) 0.0167(12) 0.0018(8) 0.0060(10) 0.0059(9)
C5 0.0164(10) 0.0194(12) 0.0138(11) -0.0012(9) 0.0045(8) 0.0012(9)
C6 0.0172(10) 0.0147(10) 0.0130(10) -0.0020(8) 0.0059(8) -0.0004(8)
C7 0.0169(10) 0.0166(11) 0.0133(11) -0.0020(9) 0.0063(9) 0.0023(9)
N1 0.0153(9) 0.0144(9) 0.0199(9) 0.0013(7) 0.0079(8) 0.0020(8)
C8 0.0190(11) 0.0140(11) 0.0167(11) 0.0019(9) 0.0063(9) 0.0019(9)
C9 0.0200(11) 0.0155(12) 0.0248(12) 0.0020(9) 0.0089(10) 0.0022(9)
N2 0.0161(9) 0.0152(10) 0.0236(11) 0.0014(8) 0.0087(8) 0.0008(8)
C10 0.0206(12) 0.0176(12) 0.0250(12) -0.0005(10) 0.0078(10) -0.0021(10)

loop_
_atom_type_symbol
_atom_type_description
_atom_type_scat_dispersion_real
_atom_type_scat_dispersion_imag
_atom_type_scat_source
C C 0.0033 0.0016 'International Tables Vol C Tables 4.2.6.8 and 6.1.1.4'
H H 0.0000 0.0000 'International Tables Vol C Tables 4.2.6.8 and 6.1.1.4'
N N 0.0061 0.0033 'International Tables Vol C Tables 4.2.6.8 and 6.1.1.4'
O O 0.0106 0.0060 'International Tables Vol C Tables 4.2.6.8 and 6.1.1.4'

loop_
_geom_angle_atom_site_label_1
_geom_angle_atom_site_label_2
_geom_angle_atom_site_label_3
_geom_angle
O1 C1 C2 121.49(19)
O1 C1 C6 123.15(19)
C2 C1 C6 115.35(19)
C3 C2 C1 122.1(2)
C3 C2 H2 119.0
C1 C2 H2 119.0
C2 C3 C4 121.5(2)
C2 C3 H3 119.2
C4 C3 H3 119.2
C5 C4 C3 118.3(2)
C5 C4 H4 120.9
C3 C4 H4 120.9
C4 C5 C6 121.8(2)
C4 C5 H5 119.1
C6 C5 H5 119.1
C5 C6 C1 120.78(19)
C5 C6 C7 120.27(18)
C1 C6 C7 118.95(18)
N2 C7 N1 111.5(2)
N2 C7 C6 122.70(18)
N1 C7 C6 125.8(2)
C7 N1 C8 109.35(18)
C7 N1 H1N 121.9(17)
C8 N1 H1N 119.4(17)
N1 C8 C10 113.01(18)
N1 C8 C9 101.14(16)
C10 C8 C9 113.87(18)
N1 C8 H8 109.5
C10 C8 H8 109.5
C9 C8 H8 109.5
N2 C9 C8 101.37(17)
N2 C9 H9 111.5
C8 C9 H9 111.5
N2 C9 H9A 111.5
C8 C9 H9A 111.5
H9 C9 H9A 109.3
C7 N2 C9 110.81(16)
C7 N2 H2N 115.5(19)
C9 N2 H2N 132(2)
C8 C10 H10 109.5
C8 C10 H10A 109.5
H10 C10 H10A 109.5
C8 C10 H10B 109.5
H10 C10 H10B 109.5
H10A C10 H10B 109.5

loop_
_geom_bond_atom_site_label_1
_geom_bond_atom_site_label_2
_geom_bond_distance
O1 C1 1.295(3)
C1 C2 1.429(3)
C1 C6 1.439(3)
C2 C3 1.369(3)
C2 H2 0.9500
C3 C4 1.403(3)
C3 H3 0.9500
C4 C5 1.373(3)
C4 H4 0.9500
C5 C6 1.401(3)
C5 H5 0.9500
C6 C7 1.450(3)
C7 N2 1.319(3)
C7 N1 1.336(3)
N1 C8 1.483(3)
N1 H1N 0.84(3)
C8 C10 1.514(3)
C8 C9 1.543(3)
C8 H8 1.0000
C9 N2 1.461(3)
C9 H9 0.9900
C9 H9A 0.9900
N2 H2N 0.86(3)
C10 H10 0.9800
C10 H10A 0.9800
C10 H10B 0.9800

loop_
_geom_hbond_atom_site_label_D
_geom_hbond_atom_site_label_H
_geom_hbond_atom_site_label_A
_geom_hbond_distance_DH
_geom_hbond_distance_HA
_geom_hbond_distance_DA
_geom_hbond_angle_DHA
_geom_hbond_site_symmetry_A
N2 H2N O1 0.86(3) 1.89(3) 2.599(2) 139(3) .
N1 H1N O1 0.84(3) 1.92(2) 2.737(2) 164(2) 1_655

loop_
_geom_torsion_atom_site_label_1
_geom_torsion_atom_site_label_2
_geom_torsion_atom_site_label_3
_geom_torsion_atom_site_label_4
_geom_torsion
O1 C1 C2 C3 -177.3(2)
C6 C1 C2 C3 3.7(3)
C1 C2 C3 C4 -0.3(3)
C2 C3 C4 C5 -2.2(3)
C3 C4 C5 C6 1.1(3)
C4 C5 C6 C1 2.5(3)
C4 C5 C6 C7 -177.4(2)
O1 C1 C6 C5 176.3(2)
C2 C1 C6 C5 -4.8(3)
O1 C1 C6 C7 -3.8(3)
C2 C1 C6 C7 175.20(19)
C5 C6 C7 N2 -179.7(2)
C1 C6 C7 N2 0.4(3)
C5 C6 C7 N1 -0.1(3)
C1 C6 C7 N1 179.97(19)
N2 C7 N1 C8 -8.8(2)
C6 C7 N1 C8 171.57(19)
C7 N1 C8 C10 142.43(19)
C7 N1 C8 C9 20.3(2)
N1 C8 C9 N2 -23.0(2)
C10 C8 C9 N2 -144.49(19)
N1 C7 N2 C9 -8.0(2)
C6 C7 N2 C9 171.63(19)
C8 C9 N2 C7 20.1(2)
